data_4117261
loop_
_publ_author_name
'Atsuya Muranaka'
'Shino Ohira'
'Daisuke Hashizume'
'Hiroyuki Koshino'
'Fumiko Kyotani'
'Machiko Hirayama'
'Masanobu Uchiyama'

_publ_section_title
;
 [18]/[20]\p Hemiporphyrazine: A Redox-Switchable Near-Infrared Dye
;
_journal_name_full 'Journal of the American Chemical Society'
_journal_page_first 190
_journal_page_last 193
_journal_paper_doi 10.1021/ja210410c
_journal_volume 134
_journal_year 2012
_chemical_formula_moiety 'C60 H48 N6 O8, 2(C H4 O), 1.5(H2 O)'
_chemical_formula_sum 'C62 H59 N6 O11.5'
_chemical_formula_weight 1072.15
_chemical_name_systematic
; 
 ? 
;
_space_group_IT_number 15
_symmetry_cell_setting monoclinic
_symmetry_space_group_name_Hall '-C 2yc'
_symmetry_space_group_name_H-M 'C 1 2/c 1'
_atom_sites_solution_hydrogens geom
_atom_sites_solution_primary direct
_atom_sites_solution_secondary difmap
_audit_creation_method SHELXL-97
_cell_angle_alpha 90
_cell_angle_beta 94.8700(18)
_cell_angle_gamma 90
_cell_formula_units_Z 4
_cell_length_a 23.7121(9)
_cell_length_b 30.4982(14)
_cell_length_c 7.9101(4)
_cell_measurement_reflns_used 59485
_cell_measurement_temperature 90
_cell_measurement_theta_max 27.43
_cell_measurement_theta_min 2.18
_cell_volume 5699.7(4)
_computing_cell_refinement HKL2000
_computing_data_collection CrystalClear
_computing_data_reduction HKL2000
_computing_molecular_graphics SV
_computing_publication_material SHELXL-97
_computing_structure_refinement SHELXL-97
_computing_structure_solution SIR2004
_diffrn_ambient_temperature 90
_diffrn_detector_area_resol_mean 7.31
_diffrn_measured_fraction_theta_full 0.999
_diffrn_measured_fraction_theta_max 0.999
_diffrn_measurement_device_type 'Rigaku AFC-8 with Saturn70 CCD'
_diffrn_measurement_method \w-scan
_diffrn_radiation_monochromator confocal
_diffrn_radiation_source 'fine-focus rotating anode'
_diffrn_radiation_type MoK\a
_diffrn_radiation_wavelength 0.71073
_diffrn_reflns_av_R_equivalents 0.1214
_diffrn_reflns_av_sigmaI/netI 0.0568
_diffrn_reflns_limit_h_max 26
_diffrn_reflns_limit_h_min -26
_diffrn_reflns_limit_k_max 34
_diffrn_reflns_limit_k_min -34
_diffrn_reflns_limit_l_max 8
_diffrn_reflns_limit_l_min -8
_diffrn_reflns_number 49828
_diffrn_reflns_theta_full 23.50
_diffrn_reflns_theta_max 23.50
_diffrn_reflns_theta_min 2.18
_diffrn_standards_number 0
_exptl_absorpt_coefficient_mu 0.087
_exptl_absorpt_correction_type none
_exptl_crystal_colour 'dark green'
_exptl_crystal_density_diffrn 1.249
_exptl_crystal_description Needle
_exptl_crystal_F_000 2260
_exptl_crystal_size_max 0.15
_exptl_crystal_size_mid 0.03
_exptl_crystal_size_min 0.03
_refine_diff_density_max 0.901
_refine_diff_density_min -0.525
_refine_diff_density_rms 0.097
_refine_ls_extinction_method none
_refine_ls_goodness_of_fit_ref 1.111
_refine_ls_hydrogen_treatment constr
_refine_ls_matrix_type full
_refine_ls_number_parameters 380
_refine_ls_number_reflns 4225
_refine_ls_number_restraints 0
_refine_ls_restrained_S_all 1.111
_refine_ls_R_factor_all 0.1622
_refine_ls_R_factor_gt 0.0993
_refine_ls_shift/su_max 0.000
_refine_ls_shift/su_mean 0.000
_refine_ls_structure_factor_coef Fsqd
_refine_ls_weighting_details 'calc w=1/[\s^2^(Fo^2^)+(0.1834P)^2^+23.7069P] where P=(Fo^2^+2Fc^2^)/3'
_refine_ls_weighting_scheme calc
_refine_ls_wR_factor_gt 0.2896
_refine_ls_wR_factor_ref 0.3577
_reflns_number_gt 2436
_reflns_number_total 4225
_reflns_threshold_expression I>2\s(I)
_cod_data_source_file ja210410c_si_003.cif
_cod_data_source_block hemi-OX
_cod_original_sg_symbol_H-M 'C 2/c'
_cod_original_formula_sum 'C62 H59 N6 O11.50'
_cod_database_code 4117261

loop_
_symmetry_equiv_pos_as_xyz
'x, y, z'
'-x, y, -z+1/2'
'x+1/2, y+1/2, z'
'-x+1/2, y+1/2, -z+1/2'
'-x, -y, -z'
'x, -y, z-1/2'
'-x+1/2, -y+1/2, -z'
'x+1/2, -y+1/2, z-1/2'

loop_
_atom_site_label
_atom_site_type_symbol
_atom_site_fract_x
_atom_site_fract_y
_atom_site_fract_z
_atom_site_U_iso_or_equiv
_atom_site_adp_type
_atom_site_occupancy
_atom_site_symmetry_multiplicity
_atom_site_calc_flag
_atom_site_refinement_flags
O1 O 0.25508(19) 0.33021(15) 0.2233(6) 0.0575(13) Uani 1 1 d .
O2 O 0.33190(19) 0.27616(14) 0.3338(6) 0.0554(13) Uani 1 1 d .
O3 O 0.6955(2) 0.45463(18) 0.8651(8) 0.0841(19) Uani 1 1 d .
O4 O 0.5847(2) 0.33601(15) 0.6577(8) 0.0766(17) Uani 1 1 d .
H4 H 0.5526 0.3326 0.6057 0.115 Uiso 1 1 calc R
N1 N 0.4514(2) 0.44891(16) 0.4089(7) 0.0463(14) Uani 1 1 d .
N2 N 0.5085(2) 0.38736(17) 0.5170(7) 0.0484(14) Uani 1 1 d .
N3 N 0.6274(2) 0.51219(17) 0.7192(7) 0.0518(15) Uani 1 1 d .
H3N H 0.6606 0.5159 0.7757 0.062 Uiso 1 1 calc R
C1 C 0.3997(3) 0.4507(2) 0.3317(8) 0.0484(17) Uani 1 1 d .
C2 C 0.3730(3) 0.4069(2) 0.3053(8) 0.0476(17) Uani 1 1 d .
C3 C 0.3192(3) 0.3929(2) 0.2485(8) 0.0502(17) Uani 1 1 d .
H3 H 0.2916 0.4129 0.2005 0.060 Uiso 1 1 calc R
C4 C 0.3070(3) 0.3492(2) 0.2639(8) 0.0482(17) Uani 1 1 d .
C5 C 0.3489(3) 0.3192(2) 0.3303(8) 0.0519(18) Uani 1 1 d .
C6 C 0.4024(3) 0.3335(2) 0.3835(8) 0.0502(17) Uani 1 1 d .
H6 H 0.4310 0.3135 0.4248 0.060 Uiso 1 1 calc R
C7 C 0.4132(3) 0.3782(2) 0.3750(8) 0.0467(16) Uani 1 1 d .
C8 C 0.4623(3) 0.4052(2) 0.4389(8) 0.0479(16) Uani 1 1 d .
C9 C 0.5529(3) 0.4092(2) 0.5926(8) 0.0444(16) Uani 1 1 d .
C10 C 0.5626(2) 0.4541(2) 0.6078(8) 0.0450(16) Uani 1 1 d .
H10 H 0.5357 0.4743 0.5568 0.054 Uiso 1 1 calc R
C11 C 0.6107(3) 0.4693(2) 0.6961(9) 0.0487(17) Uani 1 1 d .
C12 C 0.6535(3) 0.4391(3) 0.7817(10) 0.061(2) Uani 1 1 d .
C13 C 0.6433(3) 0.3932(2) 0.7596(9) 0.059(2) Uani 1 1 d .
H13 H 0.6707 0.3728 0.8056 0.071 Uiso 1 1 calc R
C14 C 0.5957(3) 0.3785(2) 0.6748(9) 0.0551(18) Uani 1 1 d .
C15 C 0.2108(3) 0.3573(2) 0.1551(9) 0.0543(19) Uani 1 1 d .
C16 C 0.1801(3) 0.3830(2) 0.2616(9) 0.0540(18) Uani 1 1 d .
C17 C 0.1339(3) 0.4050(3) 0.1889(10) 0.064(2) Uani 1 1 d .
H17 H 0.1122 0.4227 0.2582 0.077 Uiso 1 1 calc R
C18 C 0.1178(3) 0.4020(3) 0.0153(11) 0.072(2) Uani 1 1 d .
H18 H 0.0861 0.4181 -0.0328 0.086 Uiso 1 1 calc R
C19 C 0.1479(4) 0.3759(3) -0.0855(10) 0.073(2) Uani 1 1 d .
H19 H 0.1365 0.3737 -0.2032 0.087 Uiso 1 1 calc R
C20 C 0.1953(3) 0.3525(2) -0.0174(9) 0.0575(19) Uani 1 1 d .
C21 C 0.1962(4) 0.3838(3) 0.4499(9) 0.067(2) Uani 1 1 d .
H21A H 0.2356 0.3935 0.4712 0.100 Uiso 1 1 calc R
H21B H 0.1923 0.3543 0.4965 0.100 Uiso 1 1 calc R
H21C H 0.1713 0.4041 0.5044 0.100 Uiso 1 1 calc R
C22 C 0.2289(4) 0.3228(3) -0.1214(10) 0.081(3) Uani 1 1 d .
H22A H 0.2280 0.2929 -0.0761 0.121 Uiso 1 1 calc R
H22B H 0.2681 0.3331 -0.1168 0.121 Uiso 1 1 calc R
H22C H 0.2125 0.3229 -0.2393 0.121 Uiso 1 1 calc R
C23 C 0.3693(3) 0.2456(2) 0.4153(8) 0.0476(17) Uani 1 1 d .
C24 C 0.3635(3) 0.2357(2) 0.5848(9) 0.0548(19) Uani 1 1 d .
C25 C 0.3987(3) 0.2040(3) 0.6596(9) 0.061(2) Uani 1 1 d .
H25 H 0.3970 0.1977 0.7767 0.073 Uiso 1 1 calc R
C26 C 0.4355(3) 0.1816(3) 0.5709(10) 0.063(2) Uani 1 1 d .
H26 H 0.4583 0.1591 0.6243 0.075 Uiso 1 1 calc R
C27 C 0.4397(3) 0.1917(3) 0.4009(10) 0.065(2) Uani 1 1 d .
H27 H 0.4658 0.1760 0.3389 0.078 Uiso 1 1 calc R
C28 C 0.4067(3) 0.2243(2) 0.3203(9) 0.0571(19) Uani 1 1 d .
C29 C 0.3206(3) 0.2597(2) 0.6813(9) 0.064(2) Uani 1 1 d .
H29A H 0.3223 0.2487 0.7981 0.095 Uiso 1 1 calc R
H29B H 0.2825 0.2547 0.6259 0.095 Uiso 1 1 calc R
H29C H 0.3290 0.2911 0.6825 0.095 Uiso 1 1 calc R
C30 C 0.4115(4) 0.2354(3) 0.1368(10) 0.076(2) Uani 1 1 d .
H30A H 0.4229 0.2661 0.1273 0.114 Uiso 1 1 calc R
H30B H 0.3748 0.2309 0.0725 0.114 Uiso 1 1 calc R
H30C H 0.4399 0.2164 0.0911 0.114 Uiso 1 1 calc R
O1M O 0.7509(3) 0.5164(2) 0.6529(8) 0.116(2) Uani 1 1 d .
H1M H 0.7590 0.5399 0.6051 0.175 Uiso 1 1 calc R
C1M C 0.7909(3) 0.4833(2) 0.6177(8) 0.126(4) Uani 1 1 d R
H1MA H 0.8124 0.4929 0.5239 0.189 Uiso 1 1 calc R
H2MB H 0.7708 0.4560 0.5861 0.189 Uiso 1 1 calc R
H3MC H 0.8169 0.4783 0.7188 0.189 Uiso 1 1 calc R
O1W O 0.5000 0.2853(9) 0.7500 0.162(11) Uani 0.50 2 d SP
O2W O 0.0561(9) 0.4591(10) 0.582(2) 0.218(14) Uani 0.50 1 d P

loop_
_atom_site_aniso_label
_atom_site_aniso_U_11
_atom_site_aniso_U_22
_atom_site_aniso_U_33
_atom_site_aniso_U_23
_atom_site_aniso_U_13
_atom_site_aniso_U_12
O1 0.052(3) 0.048(3) 0.070(3) 0.012(2) -0.014(2) -0.015(2)
O2 0.060(3) 0.038(3) 0.065(3) 0.004(2) -0.012(2) -0.011(2)
O3 0.070(4) 0.069(4) 0.105(4) 0.005(3) -0.041(3) 0.005(3)
O4 0.078(4) 0.039(3) 0.108(4) 0.006(3) -0.024(3) 0.013(3)
N1 0.043(3) 0.038(3) 0.057(3) 0.010(2) -0.003(3) -0.003(2)
N2 0.043(3) 0.040(3) 0.061(3) 0.008(3) -0.004(3) -0.001(3)
N3 0.043(3) 0.043(3) 0.066(4) 0.017(3) -0.018(3) -0.006(3)
C1 0.044(4) 0.046(4) 0.055(4) 0.010(3) -0.002(3) -0.008(3)
C2 0.046(4) 0.041(4) 0.055(4) 0.008(3) -0.002(3) -0.011(3)
C3 0.051(4) 0.044(4) 0.054(4) 0.012(3) -0.011(3) -0.010(3)
C4 0.042(4) 0.051(4) 0.050(4) 0.002(3) -0.004(3) -0.016(3)
C5 0.060(5) 0.042(4) 0.052(4) 0.008(3) -0.002(3) -0.015(3)
C6 0.050(4) 0.039(4) 0.058(4) 0.009(3) -0.009(3) -0.006(3)
C7 0.042(4) 0.041(4) 0.057(4) 0.007(3) -0.001(3) -0.009(3)
C8 0.046(4) 0.043(4) 0.053(4) 0.002(3) -0.001(3) -0.005(3)
C9 0.040(4) 0.034(4) 0.059(4) 0.008(3) -0.001(3) 0.002(3)
C10 0.030(3) 0.045(4) 0.058(4) 0.015(3) -0.004(3) 0.002(3)
C11 0.050(4) 0.035(4) 0.060(4) 0.010(3) -0.005(3) -0.003(3)
C12 0.037(4) 0.065(5) 0.076(5) 0.012(4) -0.014(4) 0.002(3)
C13 0.061(5) 0.042(4) 0.070(5) 0.009(3) -0.018(4) 0.013(3)
C14 0.063(5) 0.036(4) 0.065(5) 0.000(3) -0.004(4) 0.004(3)
C15 0.051(4) 0.052(4) 0.058(4) 0.011(3) -0.004(4) -0.019(4)
C16 0.061(5) 0.049(4) 0.050(4) 0.002(3) -0.004(4) -0.018(4)
C17 0.059(5) 0.062(5) 0.071(5) 0.003(4) 0.003(4) -0.010(4)
C18 0.060(5) 0.078(6) 0.076(6) 0.015(5) -0.010(4) -0.001(4)
C19 0.074(6) 0.086(6) 0.055(5) 0.005(4) -0.010(4) -0.014(5)
C20 0.054(4) 0.067(5) 0.050(4) 0.008(4) -0.006(4) -0.016(4)
C21 0.080(6) 0.063(5) 0.057(4) -0.001(4) -0.003(4) -0.020(4)
C22 0.072(6) 0.110(7) 0.060(5) -0.002(5) 0.001(4) -0.018(5)
C23 0.061(4) 0.035(4) 0.044(4) 0.000(3) -0.010(3) -0.014(3)
C24 0.061(5) 0.046(4) 0.056(4) -0.004(3) -0.007(4) -0.031(4)
C25 0.069(5) 0.061(5) 0.051(4) 0.008(4) -0.009(4) -0.022(4)
C26 0.058(5) 0.065(5) 0.062(5) 0.021(4) -0.011(4) -0.012(4)
C27 0.058(5) 0.071(5) 0.066(5) 0.005(4) -0.004(4) 0.001(4)
C28 0.064(5) 0.054(4) 0.052(4) 0.004(4) -0.003(4) -0.008(4)
C29 0.082(6) 0.057(5) 0.052(4) -0.008(4) 0.005(4) -0.019(4)
C30 0.087(6) 0.082(6) 0.060(5) 0.014(4) 0.014(4) -0.001(5)
O1M 0.126(6) 0.111(6) 0.110(6) 0.009(4) 0.000(5) -0.016(5)
C1M 0.156(11) 0.092(8) 0.132(10) 0.001(7) 0.024(8) 0.061(8)
O1W 0.104(17) 0.15(2) 0.23(3) 0.000 -0.033(18) 0.000
O2W 0.172(18) 0.40(4) 0.084(11) 0.041(16) 0.037(11) 0.16(2)

loop_
_atom_type_symbol
_atom_type_description
_atom_type_scat_dispersion_real
_atom_type_scat_dispersion_imag
_atom_type_scat_source
C C 0.0033 0.0016 'International Tables Vol C Tables 4.2.6.8 and 6.1.1.4'
H H 0.0000 0.0000 'International Tables Vol C Tables 4.2.6.8 and 6.1.1.4'
N N 0.0061 0.0033 'International Tables Vol C Tables 4.2.6.8 and 6.1.1.4'
O O 0.0106 0.0060 'International Tables Vol C Tables 4.2.6.8 and 6.1.1.4'

loop_
_geom_angle_atom_site_label_1
_geom_angle_atom_site_label_2
_geom_angle_atom_site_label_3
_geom_angle
_geom_angle_site_symmetry_1
_geom_angle_site_symmetry_3
C4 O1 C15 117.8(5) . .
C5 O2 C23 117.9(5) . .
C14 O4 H4 109.5 . .
C1 N1 C8 105.9(5) . .
C8 N2 C9 126.2(6) . .
C1 N3 C11 129.6(6) 5_666 .
C1 N3 H3N 115.2 5_666 .
C11 N3 H3N 115.2 . .
N1 C1 N3 124.9(6) . 5_666
N1 C1 C2 113.2(6) . .
N3 C1 C2 121.9(6) 5_666 .
C7 C2 C3 121.5(6) . .
C7 C2 C1 104.2(5) . .
C3 C2 C1 133.8(6) . .
C4 C3 C2 117.8(6) . .
C4 C3 H3 121.1 . .
C2 C3 H3 121.1 . .
O1 C4 C3 125.5(6) . .
O1 C4 C5 113.6(6) . .
C3 C4 C5 120.9(6) . .
O2 C5 C6 124.2(6) . .
O2 C5 C4 115.3(6) . .
C6 C5 C4 120.5(6) . .
C5 C6 C7 117.8(6) . .
C5 C6 H6 121.1 . .
C7 C6 H6 121.1 . .
C2 C7 C6 121.3(6) . .
C2 C7 C8 106.3(6) . .
C6 C7 C8 132.3(6) . .
N2 C8 N1 127.8(6) . .
N2 C8 C7 121.7(6) . .
N1 C8 C7 110.5(5) . .
N2 C9 C10 130.1(6) . .
N2 C9 C14 111.4(5) . .
C10 C9 C14 118.5(6) . .
C11 C10 C9 120.1(6) . .
C11 C10 H10 120.0 . .
C9 C10 H10 120.0 . .
C10 C11 N3 127.4(6) . .
C10 C11 C12 122.1(6) . .
N3 C11 C12 110.5(6) . .
O3 C12 C13 123.9(6) . .
O3 C12 C11 119.4(7) . .
C13 C12 C11 116.6(6) . .
C14 C13 C12 120.9(6) . .
C14 C13 H13 119.6 . .
C12 C13 H13 119.6 . .
O4 C14 C13 121.7(6) . .
O4 C14 C9 116.6(6) . .
C13 C14 C9 121.6(6) . .
C20 C15 C16 122.8(7) . .
C20 C15 O1 116.2(7) . .
C16 C15 O1 120.5(6) . .
C17 C16 C15 117.4(7) . .
C17 C16 C21 122.3(7) . .
C15 C16 C21 120.2(7) . .
C16 C17 C18 121.5(8) . .
C16 C17 H17 119.2 . .
C18 C17 H17 119.2 . .
C19 C18 C17 119.9(8) . .
C19 C18 H18 120.1 . .
C17 C18 H18 120.1 . .
C18 C19 C20 120.9(7) . .
C18 C19 H19 119.5 . .
C20 C19 H19 119.5 . .
C15 C20 C19 117.4(7) . .
C15 C20 C22 119.6(7) . .
C19 C20 C22 123.0(7) . .
C16 C21 H21A 109.5 . .
C16 C21 H21B 109.5 . .
H21A C21 H21B 109.5 . .
C16 C21 H21C 109.5 . .
H21A C21 H21C 109.5 . .
H21B C21 H21C 109.5 . .
C20 C22 H22A 109.5 . .
C20 C22 H22B 109.5 . .
H22A C22 H22B 109.5 . .
C20 C22 H22C 109.5 . .
H22A C22 H22C 109.5 . .
H22B C22 H22C 109.5 . .
C28 C23 C24 123.0(7) . .
C28 C23 O2 118.3(6) . .
C24 C23 O2 118.4(6) . .
C25 C24 C23 117.4(7) . .
C25 C24 C29 122.1(7) . .
C23 C24 C29 120.5(7) . .
C26 C25 C24 121.8(7) . .
C26 C25 H25 119.1 . .
C24 C25 H25 119.1 . .
C25 C26 C27 119.5(7) . .
C25 C26 H26 120.2 . .
C27 C26 H26 120.2 . .
C28 C27 C26 121.2(8) . .
C28 C27 H27 119.4 . .
C26 C27 H27 119.4 . .
C23 C28 C27 116.9(7) . .
C23 C28 C30 121.8(7) . .
C27 C28 C30 121.3(7) . .
C24 C29 H29A 109.5 . .
C24 C29 H29B 109.5 . .
H29A C29 H29B 109.5 . .
C24 C29 H29C 109.5 . .
H29A C29 H29C 109.5 . .
H29B C29 H29C 109.5 . .
C28 C30 H30A 109.5 . .
C28 C30 H30B 109.5 . .
H30A C30 H30B 109.5 . .
C28 C30 H30C 109.5 . .
H30A C30 H30C 109.5 . .
H30B C30 H30C 109.5 . .
C1M O1M H1M 109.5 . .
O1M C1M H1MA 109.5 . .
O1M C1M H2MB 109.5 . .
H1MA C1M H2MB 109.5 . .
O1M C1M H3MC 109.5 . .
H1MA C1M H3MC 109.5 . .
H2MB C1M H3MC 109.5 . .

loop_
_geom_bond_atom_site_label_1
_geom_bond_atom_site_label_2
_geom_bond_distance
_geom_bond_site_symmetry_2
O1 C4 1.373(7) .
O1 C15 1.407(8) .
O2 C5 1.373(7) .
O2 C23 1.405(8) .
O3 C12 1.241(8) .
O4 C14 1.328(8) .
O4 H4 0.8400 .
N1 C1 1.323(8) .
N1 C8 1.376(8) .
N2 C8 1.327(8) .
N2 C9 1.342(8) .
N3 C1 1.345(8) 5_666
N3 C11 1.375(8) .
N3 H3N 0.8800 .
C1 N3 1.345(8) 5_666
C1 C2 1.484(9) .
C2 C7 1.376(9) .
C2 C3 1.385(9) .
C3 C4 1.373(9) .
C3 H3 0.9500 .
C4 C5 1.419(10) .
C5 C6 1.374(9) .
C6 C7 1.390(9) .
C6 H6 0.9500 .
C7 C8 1.479(9) .
C9 C10 1.394(9) .
C9 C14 1.487(9) .
C10 C11 1.367(9) .
C10 H10 0.9500 .
C11 C12 1.489(9) .
C12 C13 1.429(10) .
C13 C14 1.342(10) .
C13 H13 0.9500 .
C15 C20 1.390(10) .
C15 C16 1.400(10) .
C16 C17 1.369(10) .
C16 C21 1.506(10) .
C17 C18 1.397(11) .
C17 H17 0.9500 .
C18 C19 1.369(12) .
C18 H18 0.9500 .
C19 C20 1.401(11) .
C19 H19 0.9500 .
C20 C22 1.497(11) .
C21 H21A 0.9800 .
C21 H21B 0.9800 .
C21 H21C 0.9800 .
C22 H22A 0.9800 .
C22 H22B 0.9800 .
C22 H22C 0.9800 .
C23 C28 1.373(10) .
C23 C24 1.393(9) .
C24 C25 1.378(10) .
C24 C29 1.512(11) .
C25 C26 1.350(11) .
C25 H25 0.9500 .
C26 C27 1.392(11) .
C26 H26 0.9500 .
C27 C28 1.387(10) .
C27 H27 0.9500 .
C28 C30 1.504(10) .
C29 H29A 0.9800 .
C29 H29B 0.9800 .
C29 H29C 0.9800 .
C30 H30A 0.9800 .
C30 H30B 0.9800 .
C30 H30C 0.9800 .
O1M C1M 1.4271 .
O1M H1M 0.8400 .
C1M H1MA 0.9800 .
C1M H2MB 0.9800 .
C1M H3MC 0.9800 .

loop_
_geom_torsion_atom_site_label_1
_geom_torsion_atom_site_label_2
_geom_torsion_atom_site_label_3
_geom_torsion_atom_site_label_4
_geom_torsion
_geom_torsion_site_symmetry_1
_geom_torsion_site_symmetry_4
C8 N1 C1 N3 179.7(6) . 5_666
C8 N1 C1 C2 -0.3(8) . .
N1 C1 C2 C7 0.5(8) . .
N3 C1 C2 C7 -179.5(6) 5_666 .
N1 C1 C2 C3 172.1(7) . .
N3 C1 C2 C3 -7.9(12) 5_666 .
C7 C2 C3 C4 0.0(10) . .
C1 C2 C3 C4 -170.4(7) . .
C15 O1 C4 C3 2.1(10) . .
C15 O1 C4 C5 -179.4(6) . .
C2 C3 C4 O1 176.1(6) . .
C2 C3 C4 C5 -2.2(10) . .
C23 O2 C5 C6 7.9(10) . .
C23 O2 C5 C4 -173.0(6) . .
O1 C4 C5 O2 3.6(8) . .
C3 C4 C5 O2 -177.9(6) . .
O1 C4 C5 C6 -177.3(6) . .
C3 C4 C5 C6 1.2(10) . .
O2 C5 C6 C7 -179.0(6) . .
C4 C5 C6 C7 2.0(10) . .
C3 C2 C7 C6 3.3(10) . .
C1 C2 C7 C6 176.2(6) . .
C3 C2 C7 C8 -173.3(6) . .
C1 C2 C7 C8 -0.5(7) . .
C5 C6 C7 C2 -4.2(10) . .
C5 C6 C7 C8 171.5(7) . .
C9 N2 C8 N1 4.6(11) . .
C9 N2 C8 C7 -173.6(6) . .
C1 N1 C8 N2 -178.4(7) . .
C1 N1 C8 C7 0.0(7) . .
C2 C7 C8 N2 178.8(6) . .
C6 C7 C8 N2 2.7(12) . .
C2 C7 C8 N1 0.4(8) . .
C6 C7 C8 N1 -175.8(7) . .
C8 N2 C9 C10 -0.8(11) . .
C8 N2 C9 C14 177.0(6) . .
N2 C9 C10 C11 177.9(7) . .
C14 C9 C10 C11 0.3(10) . .
C9 C10 C11 N3 178.2(6) . .
C9 C10 C11 C12 -1.4(11) . .
C1 N3 C11 C10 2.9(12) 5_666 .
C1 N3 C11 C12 -177.5(7) 5_666 .
C10 C11 C12 O3 -177.5(7) . .
N3 C11 C12 O3 2.8(10) . .
C10 C11 C12 C13 3.3(11) . .
N3 C11 C12 C13 -176.4(6) . .
O3 C12 C13 C14 176.7(8) . .
C11 C12 C13 C14 -4.2(11) . .
C12 C13 C14 O4 -177.8(7) . .
C12 C13 C14 C9 3.3(12) . .
N2 C9 C14 O4 1.8(9) . .
C10 C9 C14 O4 179.8(6) . .
N2 C9 C14 C13 -179.3(7) . .
C10 C9 C14 C13 -1.3(10) . .
C4 O1 C15 C20 106.5(7) . .
C4 O1 C15 C16 -81.5(7) . .
C20 C15 C16 C17 -1.8(10) . .
O1 C15 C16 C17 -173.3(6) . .
C20 C15 C16 C21 174.8(6) . .
O1 C15 C16 C21 3.3(9) . .
C15 C16 C17 C18 -0.1(11) . .
C21 C16 C17 C18 -176.6(7) . .
C16 C17 C18 C19 1.4(12) . .
C17 C18 C19 C20 -0.9(12) . .
C16 C15 C20 C19 2.2(10) . .
O1 C15 C20 C19 174.1(6) . .
C16 C15 C20 C22 -177.3(7) . .
O1 C15 C20 C22 -5.4(9) . .
C18 C19 C20 C15 -0.8(11) . .
C18 C19 C20 C22 178.7(7) . .
C5 O2 C23 C28 -91.1(7) . .
C5 O2 C23 C24 94.3(7) . .
C28 C23 C24 C25 2.4(9) . .
O2 C23 C24 C25 176.7(5) . .
C28 C23 C24 C29 -178.6(6) . .
O2 C23 C24 C29 -4.3(8) . .
C23 C24 C25 C26 -3.4(10) . .
C29 C24 C25 C26 177.6(6) . .
C24 C25 C26 C27 2.4(11) . .
C25 C26 C27 C28 -0.2(11) . .
C24 C23 C28 C27 -0.4(10) . .
O2 C23 C28 C27 -174.7(6) . .
C24 C23 C28 C30 179.2(7) . .
O2 C23 C28 C30 4.9(10) . .
C26 C27 C28 C23 -0.7(11) . .
C26 C27 C28 C30 179.7(7) . .
